data_4115693
loop_
_publ_author_name
'Akio Toshimitsu'
'Tomoyuki Saeki'
'Kohei Tamao'

_publ_section_title
;
 Phosphonium Sila-ylide: Reaction Pathway Different from Ammonium
 Sila-ylide but Similar to Phosphonium Ylide
;
_journal_name_full 'Journal of the American Chemical Society'
_journal_page_first 9210
_journal_page_last 9211
_journal_paper_doi 10.1021/ja0160602
_journal_volume 123
_journal_year 2001
_chemical_formula_moiety 'C37 H27 F2 P Si '
_chemical_formula_sum 'C37 H27 F2 P Si'
_chemical_formula_weight 568.68
_space_group_IT_number 2
_symmetry_cell_setting triclinic
_symmetry_Int_Tables_number 2
_symmetry_space_group_name_Hall '-P 1'
_symmetry_space_group_name_H-M 'P -1'
_audit_creation_date 'Sat Apr 21 21:41:39 2001'
_audit_creation_method 'from TEXRAY.INF file'
_cell_angle_alpha 107.217(3)
_cell_angle_beta 115.824(3)
_cell_angle_gamma 63.616(2)
_cell_formula_units_Z 2
_cell_length_a 12.4740(7)
_cell_length_b 13.1328(6)
_cell_length_c 11.3443(5)
_cell_measurement_reflns_used 0
_cell_measurement_temperature 173.2
_cell_measurement_theta_max 0.0
_cell_measurement_theta_min 0.0
_cell_volume 1486.44(13)
_computing_cell_refinement 'MSC/AFC Diffractometer Control'
_computing_data_collection 'MSC/AFC Diffractometer Control'
_computing_data_reduction teXsan
_computing_publication_material teXsan
_computing_structure_refinement teXsan
_diffrn_ambient_temperature 173.2
_diffrn_detector_area_resol_mean 0.010000
_diffrn_measurement_device_type 'Rigaku RAXIS-IV'
_diffrn_radiation_detector 'Imaging Plate'
_diffrn_radiation_monochromator graphite
_diffrn_radiation_source 'Rigaku rotating anode'
_diffrn_radiation_type 'Mo K\a'
_diffrn_radiation_wavelength 0.7107
_diffrn_reflns_av_R_equivalents 0.000
_diffrn_reflns_av_sigmaI/netI 0.022
_diffrn_reflns_limit_h_max 16
_diffrn_reflns_limit_h_min 0
_diffrn_reflns_limit_k_max 17
_diffrn_reflns_limit_k_min -14
_diffrn_reflns_limit_l_max 13
_diffrn_reflns_limit_l_min -14
_diffrn_reflns_number 5888
_diffrn_reflns_reduction_process 'Lp corrections applied'
_diffrn_reflns_theta_max 0.00
_diffrn_reflns_theta_min 0.00
_exptl_absorpt_coefficient_mu 0.170
_exptl_absorpt_correction_type none
_exptl_crystal_colour colorless
_exptl_crystal_density_diffrn 1.270
_exptl_crystal_description prismatic
_exptl_crystal_F_000 592.00
_exptl_crystal_size_max 0.400
_exptl_crystal_size_mid 0.300
_exptl_crystal_size_min 0.300
_refine_diff_density_max 0.40
_refine_diff_density_min -0.29
_refine_ls_extinction_coef 0.165(9)
_refine_ls_extinction_method 'Zachariasen(1967) type 2 gaussian isotropic'
_refine_ls_goodness_of_fit_ref 1.074
_refine_ls_hydrogen_treatment noref
_refine_ls_matrix_type full
_refine_ls_number_constraints 0
_refine_ls_number_parameters 371
_refine_ls_number_reflns 4785
_refine_ls_number_restraints 0
_refine_ls_R_factor_all 0.0429
_refine_ls_R_factor_gt 0.0429
_refine_ls_shift/su_max 0.0010
_refine_ls_shift/su_mean 0.0000
_refine_ls_structure_factor_coef F
_refine_ls_weighting_details 'w = 1/[\s^2^(Fo) + 0.00292|Fo|^2^]'
_refine_ls_weighting_scheme calc
_refine_ls_wR_factor_gt 0.0653
_refine_ls_wR_factor_ref 0.0653
_reflns_number_gt 4785
_reflns_number_total 5888
_reflns_threshold_expression >2.0sigma(I)
_cod_data_source_file ja0160602_s2_2.cif
_cod_data_source_block p-sily-f
_cod_original_cell_volume 1486.4(1)
_cod_original_sg_symbol_H-M 'P -1 '
_cod_original_formula_sum 'C37 H27 F2 P Si '
_cod_database_code 4115693

loop_
_symmetry_equiv_pos_as_xyz
x,y,z
-x,-y,-z

loop_
_atom_site_label
_atom_site_type_symbol
_atom_site_fract_x
_atom_site_fract_y
_atom_site_fract_z
_atom_site_U_iso_or_equiv
_atom_site_adp_type
_atom_site_occupancy
_atom_site_calc_flag
P(1) P 0.12660(4) 0.77449(4) 0.02620(4) 0.0302(1) Uani 1.00 d
Si(1) Si 0.23255(5) 0.67933(4) 0.28673(5) 0.0326(1) Uani 1.00 d
F(1) F -0.3030(1) 1.0018(1) 0.2437(2) 0.0659(4) Uani 1.00 d
F(2) F -0.1941(1) 0.8761(1) -0.5229(1) 0.0602(4) Uani 1.00 d
C(1) C 0.3388(2) 0.7590(2) 0.3196(2) 0.0369(5) Uani 1.00 d
C(2) C 0.4215(2) 0.7655(2) 0.4505(2) 0.0483(6) Uani 1.00 d
C(3) C 0.5147(2) 0.8145(2) 0.4956(2) 0.0572(7) Uani 1.00 d
C(4) C 0.5282(2) 0.8557(2) 0.4090(2) 0.0500(6) Uani 1.00 d
C(5) C 0.4649(2) 0.9000(2) 0.1895(3) 0.0480(6) Uani 1.00 d
C(6) C 0.3871(2) 0.9039(2) 0.0616(3) 0.0518(7) Uani 1.00 d
C(7) C 0.2898(2) 0.8588(2) 0.0115(2) 0.0437(6) Uani 1.00 d
C(8) C 0.2702(2) 0.8099(1) 0.0890(2) 0.0333(4) Uani 1.00 d
C(9) C 0.3516(2) 0.8047(1) 0.2269(2) 0.0338(4) Uani 1.00 d
C(10) C 0.4486(2) 0.8522(2) 0.2751(2) 0.0399(5) Uani 1.00 d
C(11) C 0.2962(2) 0.5923(2) 0.4227(2) 0.0486(6) Uani 1.00 d
C(12) C 0.0655(2) 0.7793(1) 0.2775(2) 0.0318(4) Uani 1.00 d
C(13) C 0.0394(2) 0.8940(2) 0.3291(2) 0.0418(5) Uani 1.00 d
C(14) C -0.0845(2) 0.9694(2) 0.3180(3) 0.0477(6) Uani 1.00 d
C(15) C -0.1810(2) 0.9275(2) 0.2553(2) 0.0433(5) Uani 1.00 d
C(16) C -0.1606(2) 0.8144(2) 0.2058(2) 0.0478(6) Uani 1.00 d
C(17) C -0.0366(2) 0.7416(2) 0.2178(2) 0.0420(5) Uani 1.00 d
C(18) C 0.0422(2) 0.8044(1) -0.1451(2) 0.0308(4) Uani 1.00 d
C(19) C -0.0860(2) 0.8772(2) -0.1728(2) 0.0354(5) Uani 1.00 d
C(20) C -0.1661(2) 0.9016(2) -0.2998(2) 0.0412(5) Uani 1.00 d
C(21) C -0.1159(2) 0.8519(2) -0.3984(2) 0.0401(5) Uani 1.00 d
C(22) C 0.0097(2) 0.7801(2) -0.3767(2) 0.0374(5) Uani 1.00 d
C(23) C 0.0888(2) 0.7566(1) -0.2492(2) 0.0335(4) Uani 1.00 d
C(24) C 0.2358(2) 0.5767(1) 0.1304(2) 0.0321(4) Uani 1.00 d
C(25) C 0.1932(2) 0.6165(1) 0.0155(2) 0.0302(4) Uani 1.00 d
C(26) C 0.2977(2) 0.4505(1) 0.1401(2) 0.0322(4) Uani 1.00 d
C(27) C 0.4304(2) 0.3967(2) 0.1827(2) 0.0449(5) Uani 1.00 d
C(28) C 0.4885(2) 0.2801(2) 0.1947(2) 0.0544(6) Uani 1.00 d
C(29) C 0.4144(3) 0.2174(2) 0.1653(2) 0.0558(6) Uani 1.00 d
C(30) C 0.2829(3) 0.2703(2) 0.1252(3) 0.0571(7) Uani 1.00 d
C(31) C 0.2246(2) 0.3866(2) 0.1125(2) 0.0446(6) Uani 1.00 d
C(32) C 0.1996(2) 0.5422(1) -0.1111(2) 0.0318(4) Uani 1.00 d
C(33) C 0.3135(2) 0.4930(2) -0.1362(2) 0.0434(5) Uani 1.00 d
C(34) C 0.3177(2) 0.4286(2) -0.2571(2) 0.0543(6) Uani 1.00 d
C(35) C 0.2094(3) 0.4120(2) -0.3529(2) 0.0543(6) Uani 1.00 d
C(36) C 0.0969(2) 0.4591(2) -0.3286(2) 0.0502(6) Uani 1.00 d
C(37) C 0.0911(2) 0.5244(2) -0.2094(2) 0.0394(5) Uani 1.00 d
H(1) H 0.4146 0.7353 0.5123 0.0579 Uiso 1.00 calc
H(2) H 0.5677 0.8185 0.5862 0.0686 Uiso 1.00 calc
H(3) H 0.5922 0.8875 0.4390 0.0600 Uiso 1.00 calc
H(4) H 0.5311 0.9296 0.2227 0.0576 Uiso 1.00 calc
H(5) H 0.3979 0.9370 0.0055 0.0621 Uiso 1.00 calc
H(6) H 0.2358 0.8623 -0.0787 0.0524 Uiso 1.00 calc
H(7) H 0.2939 0.6418 0.5026 0.0583 Uiso 1.00 calc
H(8) H 0.3820 0.5421 0.4332 0.0583 Uiso 1.00 calc
H(9) H 0.2450 0.5487 0.4015 0.0583 Uiso 1.00 calc
H(10) H 0.1077 0.9215 0.3729 0.0501 Uiso 1.00 calc
H(11) H -0.1017 1.0479 0.3529 0.0573 Uiso 1.00 calc
H(12) H -0.2292 0.7873 0.1649 0.0574 Uiso 1.00 calc
H(13) H -0.0204 0.6629 0.1840 0.0504 Uiso 1.00 calc
H(14) H -0.1187 0.9107 -0.1030 0.0425 Uiso 1.00 calc
H(15) H -0.2533 0.9512 -0.3183 0.0494 Uiso 1.00 calc
H(16) H 0.0412 0.7476 -0.4474 0.0449 Uiso 1.00 calc
H(17) H 0.1759 0.7074 -0.2320 0.0402 Uiso 1.00 calc
H(18) H 0.4818 0.4400 0.2037 0.0538 Uiso 1.00 calc
H(19) H 0.5791 0.2440 0.2232 0.0652 Uiso 1.00 calc
H(20) H 0.4537 0.1377 0.1725 0.0670 Uiso 1.00 calc
H(21) H 0.2319 0.2271 0.1062 0.0685 Uiso 1.00 calc
H(22) H 0.1340 0.4223 0.0846 0.0535 Uiso 1.00 calc
H(23) H 0.3888 0.5035 -0.0703 0.0521 Uiso 1.00 calc
H(24) H 0.3955 0.3960 -0.2737 0.0651 Uiso 1.00 calc
H(25) H 0.2123 0.3683 -0.4356 0.0651 Uiso 1.00 calc
H(26) H 0.0226 0.4466 -0.3943 0.0603 Uiso 1.00 calc
H(27) H 0.0125 0.5574 -0.1944 0.0473 Uiso 1.00 calc

loop_
_atom_site_aniso_label
_atom_site_aniso_U_11
_atom_site_aniso_U_22
_atom_site_aniso_U_33
_atom_site_aniso_U_12
_atom_site_aniso_U_13
_atom_site_aniso_U_23
P(1) 0.0332(2) 0.0275(2) 0.0328(3) -0.0117(2) 0.0136(2) 0.0021(2)
Si(1) 0.0349(3) 0.0340(3) 0.0316(3) -0.0145(2) 0.0128(2) 0.0014(2)
F(1) 0.0394(7) 0.0642(8) 0.098(1) -0.0017(6) 0.0287(7) 0.0312(8)
F(2) 0.0495(7) 0.094(1) 0.0413(7) -0.0328(7) 0.0015(6) 0.0250(7)
C(1) 0.0333(9) 0.0398(9) 0.0366(10) -0.0154(8) 0.0135(7) -0.0037(8)
C(2) 0.047(1) 0.062(1) 0.040(1) -0.028(1) 0.0134(9) -0.0008(10)
C(3) 0.048(1) 0.081(2) 0.043(1) -0.038(1) 0.0091(10) -0.007(1)
C(4) 0.039(1) 0.053(1) 0.059(1) -0.0255(9) 0.0179(10) -0.011(1)
C(5) 0.047(1) 0.042(1) 0.071(2) -0.0262(9) 0.030(1) -0.0074(10)
C(6) 0.063(1) 0.050(1) 0.066(1) -0.033(1) 0.034(1) 0.000(1)
C(7) 0.052(1) 0.041(1) 0.049(1) -0.0248(9) 0.0215(10) 0.0004(9)
C(8) 0.0358(9) 0.0256(8) 0.0420(10) -0.0121(7) 0.0189(8) -0.0028(7)
C(9) 0.0307(8) 0.0282(8) 0.044(1) -0.0110(7) 0.0187(8) -0.0054(7)
C(10) 0.0331(9) 0.0351(9) 0.054(1) -0.0150(7) 0.0222(8) -0.0087(8)
C(11) 0.052(1) 0.054(1) 0.038(1) -0.0178(10) 0.0132(9) 0.0078(9)
C(12) 0.0366(9) 0.0351(9) 0.0321(9) -0.0170(7) 0.0144(7) 0.0039(7)
C(13) 0.043(1) 0.0363(9) 0.059(1) -0.0210(8) 0.0253(9) -0.0016(9)
C(14) 0.052(1) 0.0317(9) 0.075(2) -0.0145(9) 0.035(1) 0.0038(10)
C(15) 0.0354(9) 0.046(1) 0.055(1) -0.0079(8) 0.0191(9) 0.0193(10)
C(16) 0.040(1) 0.058(1) 0.051(1) -0.0258(9) 0.0132(9) 0.0019(10)
C(17) 0.043(1) 0.043(1) 0.048(1) -0.0237(9) 0.0197(9) -0.0051(9)
C(18) 0.0340(8) 0.0262(8) 0.0370(9) -0.0118(7) 0.0152(7) 0.0028(7)
C(19) 0.0384(9) 0.0303(8) 0.042(1) -0.0110(7) 0.0194(8) 0.0024(7)
C(20) 0.0330(9) 0.043(1) 0.049(1) -0.0127(8) 0.0124(8) 0.0106(9)
C(21) 0.043(1) 0.048(1) 0.037(1) -0.0255(9) 0.0076(8) 0.0099(8)
C(22) 0.048(1) 0.0372(9) 0.0389(10) -0.0211(8) 0.0210(8) 0.0003(8)
C(23) 0.0366(9) 0.0306(8) 0.0394(10) -0.0115(7) 0.0183(7) 0.0043(7)
C(24) 0.0314(8) 0.0308(8) 0.0359(9) -0.0120(7) 0.0119(7) 0.0035(7)
C(25) 0.0292(8) 0.0308(8) 0.0326(9) -0.0136(7) 0.0101(7) 0.0020(7)
C(26) 0.0386(9) 0.0291(8) 0.0315(9) -0.0124(7) 0.0135(7) 0.0036(7)
C(27) 0.042(1) 0.0372(10) 0.055(1) -0.0121(8) 0.0153(9) 0.0074(9)
C(28) 0.055(1) 0.038(1) 0.057(1) -0.0006(10) 0.018(1) 0.014(1)
C(29) 0.079(2) 0.033(1) 0.048(1) -0.010(1) 0.022(1) 0.0101(9)
C(30) 0.085(2) 0.043(1) 0.061(1) -0.036(1) 0.027(1) 0.005(1)
C(31) 0.048(1) 0.040(1) 0.052(1) -0.0203(9) 0.0165(9) 0.0059(9)
C(32) 0.0384(9) 0.0254(8) 0.0339(9) -0.0127(7) 0.0121(7) 0.0042(7)
C(33) 0.0362(9) 0.0395(10) 0.046(1) -0.0076(8) 0.0150(8) 0.0006(9)
C(34) 0.055(1) 0.043(1) 0.056(1) -0.0044(10) 0.029(1) -0.0021(10)
C(35) 0.077(2) 0.041(1) 0.041(1) -0.022(1) 0.024(1) -0.0068(9)
C(36) 0.066(1) 0.052(1) 0.039(1) -0.038(1) 0.0103(10) -0.0015(9)
C(37) 0.046(1) 0.044(1) 0.0379(10) -0.0273(9) 0.0125(8) 0.0020(8)

loop_
_atom_type_symbol
_atom_type_description
_atom_type_scat_dispersion_real
_atom_type_scat_dispersion_imag
_atom_type_scat_source
C C 0.003 0.002
;International Tables for Crystallography
(1992, Vol. C, Tables 4.2.6.8 and 6.1.1.1)
;
H H 0.000 0.000
;International Tables for Crystallography
(1992, Vol. C, Table 6.1.1.2)
;
Si Si 0.082 0.070
;International Tables for Crystallography
(1992, Vol. C, Tables 4.2.6.8 and 6.1.1.1)
;
P P 0.102 0.094
;International Tables for Crystallography
(1992, Vol. C, Tables 4.2.6.8 and 6.1.1.1)
;
F F 0.017 0.010
;International Tables for Crystallography
(1992, Vol. C, Tables 4.2.6.8 and 6.1.1.1)
;

loop_
_geom_angle_atom_site_label_1
_geom_angle_atom_site_label_2
_geom_angle_atom_site_label_3
_geom_angle
_geom_angle_site_symmetry_1
_geom_angle_site_symmetry_2
_geom_angle_site_symmetry_3
_geom_angle_publ_flag
C(8) P(1) C(18) 106.75(8) 1_555 1_555 1_555 yes
C(8) P(1) C(25) 102.81(8) 1_555 1_555 1_555 yes
C(18) P(1) C(25) 104.90(8) 1_555 1_555 1_555 yes
C(1) Si(1) C(11) 110.67(10) 1_555 1_555 1_555 yes
C(1) Si(1) C(12) 112.10(8) 1_555 1_555 1_555 yes
C(1) Si(1) C(24) 107.63(8) 1_555 1_555 1_555 yes
C(11) Si(1) C(12) 106.43(9) 1_555 1_555 1_555 yes
C(11) Si(1) C(24) 107.45(9) 1_555 1_555 1_555 yes
C(12) Si(1) C(24) 112.48(8) 1_555 1_555 1_555 yes
Si(1) C(1) C(2) 113.4(2) 1_555 1_555 1_555 yes
Si(1) C(1) C(9) 128.9(1) 1_555 1_555 1_555 yes
C(2) C(1) C(9) 117.5(2) 1_555 1_555 1_555 yes
C(1) C(2) C(3) 123.2(2) 1_555 1_555 1_555 yes
C(1) C(2) H(1) 118.4(2) 1_555 1_555 1_555 no
C(3) C(2) H(1) 118.4(2) 1_555 1_555 1_555 no
C(2) C(3) C(4) 119.5(2) 1_555 1_555 1_555 yes
C(2) C(3) H(2) 120.3(3) 1_555 1_555 1_555 no
C(4) C(3) H(2) 120.3(2) 1_555 1_555 1_555 no
C(3) C(4) C(10) 120.8(2) 1_555 1_555 1_555 yes
C(3) C(4) H(3) 119.6(2) 1_555 1_555 1_555 no
C(10) C(4) H(3) 119.6(2) 1_555 1_555 1_555 no
C(6) C(5) C(10) 120.6(2) 1_555 1_555 1_555 yes
C(6) C(5) H(4) 119.7(2) 1_555 1_555 1_555 no
C(10) C(5) H(4) 119.7(2) 1_555 1_555 1_555 no
C(5) C(6) C(7) 119.9(2) 1_555 1_555 1_555 yes
C(5) C(6) H(5) 120.0(2) 1_555 1_555 1_555 no
C(7) C(6) H(5) 120.0(2) 1_555 1_555 1_555 no
C(6) C(7) C(8) 122.3(2) 1_555 1_555 1_555 yes
C(6) C(7) H(6) 118.9(2) 1_555 1_555 1_555 no
C(8) C(7) H(6) 118.9(2) 1_555 1_555 1_555 no
P(1) C(8) C(7) 120.0(2) 1_555 1_555 1_555 yes
P(1) C(8) C(9) 119.8(1) 1_555 1_555 1_555 yes
C(7) C(8) C(9) 119.3(2) 1_555 1_555 1_555 yes
C(1) C(9) C(8) 124.9(2) 1_555 1_555 1_555 yes
C(1) C(9) C(10) 118.0(2) 1_555 1_555 1_555 yes
C(8) C(9) C(10) 117.0(2) 1_555 1_555 1_555 yes
C(4) C(10) C(5) 118.2(2) 1_555 1_555 1_555 yes
C(4) C(10) C(9) 120.9(2) 1_555 1_555 1_555 yes
C(5) C(10) C(9) 120.8(2) 1_555 1_555 1_555 yes
Si(1) C(11) H(7) 109.5(2) 1_555 1_555 1_555 no
Si(1) C(11) H(8) 109.5(2) 1_555 1_555 1_555 no
Si(1) C(11) H(9) 109.5(2) 1_555 1_555 1_555 no
H(7) C(11) H(8) 109.5(2) 1_555 1_555 1_555 no
H(7) C(11) H(9) 109.5(2) 1_555 1_555 1_555 no
H(8) C(11) H(9) 109.5(2) 1_555 1_555 1_555 no
Si(1) C(12) C(13) 121.1(1) 1_555 1_555 1_555 yes
Si(1) C(12) C(17) 121.4(1) 1_555 1_555 1_555 yes
C(13) C(12) C(17) 117.5(2) 1_555 1_555 1_555 yes
C(12) C(13) C(14) 121.4(2) 1_555 1_555 1_555 yes
C(12) C(13) H(10) 119.3(2) 1_555 1_555 1_555 no
C(14) C(13) H(10) 119.3(2) 1_555 1_555 1_555 no
C(13) C(14) C(15) 118.1(2) 1_555 1_555 1_555 yes
C(13) C(14) H(11) 120.9(2) 1_555 1_555 1_555 no
C(15) C(14) H(11) 120.9(2) 1_555 1_555 1_555 no
F(1) C(15) C(14) 118.1(2) 1_555 1_555 1_555 yes
F(1) C(15) C(16) 118.8(2) 1_555 1_555 1_555 yes
C(14) C(15) C(16) 123.1(2) 1_555 1_555 1_555 yes
C(15) C(16) C(17) 117.5(2) 1_555 1_555 1_555 yes
C(15) C(16) H(12) 121.3(2) 1_555 1_555 1_555 no
C(17) C(16) H(12) 121.3(2) 1_555 1_555 1_555 no
C(12) C(17) C(16) 122.3(2) 1_555 1_555 1_555 yes
C(12) C(17) H(13) 118.8(2) 1_555 1_555 1_555 no
C(16) C(17) H(13) 118.8(2) 1_555 1_555 1_555 no
P(1) C(18) C(19) 113.8(1) 1_555 1_555 1_555 yes
P(1) C(18) C(23) 127.5(1) 1_555 1_555 1_555 yes
C(19) C(18) C(23) 118.5(2) 1_555 1_555 1_555 yes
C(18) C(19) C(20) 121.3(2) 1_555 1_555 1_555 yes
C(18) C(19) H(14) 119.4(2) 1_555 1_555 1_555 no
C(20) C(19) H(14) 119.4(2) 1_555 1_555 1_555 no
C(19) C(20) C(21) 117.9(2) 1_555 1_555 1_555 yes
C(19) C(20) H(15) 121.0(2) 1_555 1_555 1_555 no
C(21) C(20) H(15) 121.0(2) 1_555 1_555 1_555 no
F(2) C(21) C(20) 118.0(2) 1_555 1_555 1_555 yes
F(2) C(21) C(22) 118.7(2) 1_555 1_555 1_555 yes
C(20) C(21) C(22) 123.3(2) 1_555 1_555 1_555 yes
C(21) C(22) C(23) 118.2(2) 1_555 1_555 1_555 yes
C(21) C(22) H(16) 120.9(2) 1_555 1_555 1_555 no
C(23) C(22) H(16) 120.9(2) 1_555 1_555 1_555 no
C(18) C(23) C(22) 120.9(2) 1_555 1_555 1_555 yes
C(18) C(23) H(17) 119.6(2) 1_555 1_555 1_555 no
C(22) C(23) H(17) 119.6(2) 1_555 1_555 1_555 no
Si(1) C(24) C(25) 120.3(1) 1_555 1_555 1_555 yes
Si(1) C(24) C(26) 118.4(1) 1_555 1_555 1_555 yes
C(25) C(24) C(26) 121.1(2) 1_555 1_555 1_555 yes
P(1) C(25) C(24) 114.3(1) 1_555 1_555 1_555 yes
P(1) C(25) C(32) 121.5(1) 1_555 1_555 1_555 yes
C(24) C(25) C(32) 124.2(1) 1_555 1_555 1_555 yes
C(24) C(26) C(27) 120.5(2) 1_555 1_555 1_555 yes
C(24) C(26) C(31) 120.7(2) 1_555 1_555 1_555 yes
C(27) C(26) C(31) 118.7(2) 1_555 1_555 1_555 yes
C(26) C(27) C(28) 120.8(2) 1_555 1_555 1_555 yes
C(26) C(27) H(18) 119.6(2) 1_555 1_555 1_555 no
C(28) C(27) H(18) 119.6(2) 1_555 1_555 1_555 no
C(27) C(28) C(29) 119.8(2) 1_555 1_555 1_555 yes
C(27) C(28) H(19) 120.1(3) 1_555 1_555 1_555 no
C(29) C(28) H(19) 120.1(2) 1_555 1_555 1_555 no
C(28) C(29) C(30) 120.0(2) 1_555 1_555 1_555 yes
C(28) C(29) H(20) 120.0(3) 1_555 1_555 1_555 no
C(30) C(29) H(20) 120.0(3) 1_555 1_555 1_555 no
C(29) C(30) C(31) 120.3(2) 1_555 1_555 1_555 yes
C(29) C(30) H(21) 119.9(2) 1_555 1_555 1_555 no
C(31) C(30) H(21) 119.9(3) 1_555 1_555 1_555 no
C(26) C(31) C(30) 120.4(2) 1_555 1_555 1_555 yes
C(26) C(31) H(22) 119.8(2) 1_555 1_555 1_555 no
C(30) C(31) H(22) 119.8(2) 1_555 1_555 1_555 no
C(25) C(32) C(33) 120.5(2) 1_555 1_555 1_555 yes
C(25) C(32) C(37) 121.1(2) 1_555 1_555 1_555 yes
C(33) C(32) C(37) 118.4(2) 1_555 1_555 1_555 yes
C(32) C(33) C(34) 120.5(2) 1_555 1_555 1_555 yes
C(32) C(33) H(23) 119.8(2) 1_555 1_555 1_555 no
C(34) C(33) H(23) 119.8(2) 1_555 1_555 1_555 no
C(33) C(34) C(35) 120.2(2) 1_555 1_555 1_555 yes
C(33) C(34) H(24) 119.9(2) 1_555 1_555 1_555 no
C(35) C(34) H(24) 119.9(2) 1_555 1_555 1_555 no
C(34) C(35) C(36) 119.8(2) 1_555 1_555 1_555 yes
C(34) C(35) H(25) 120.1(3) 1_555 1_555 1_555 no
C(36) C(35) H(25) 120.1(3) 1_555 1_555 1_555 no
C(35) C(36) C(37) 120.6(2) 1_555 1_555 1_555 yes
C(35) C(36) H(26) 119.7(2) 1_555 1_555 1_555 no
C(37) C(36) H(26) 119.7(2) 1_555 1_555 1_555 no
C(32) C(37) C(36) 120.6(2) 1_555 1_555 1_555 yes
C(32) C(37) H(27) 119.7(2) 1_555 1_555 1_555 no
C(36) C(37) H(27) 119.7(2) 1_555 1_555 1_555 no

loop_
_geom_bond_atom_site_label_1
_geom_bond_atom_site_label_2
_geom_bond_distance
_geom_bond_site_symmetry_1
_geom_bond_site_symmetry_2
_geom_bond_publ_flag
P(1) C(8) 1.834(2) 1_555 1_555 yes
P(1) C(18) 1.827(2) 1_555 1_555 yes
P(1) C(25) 1.849(2) 1_555 1_555 yes
Si(1) C(1) 1.888(2) 1_555 1_555 yes
Si(1) C(11) 1.868(2) 1_555 1_555 yes
Si(1) C(12) 1.880(2) 1_555 1_555 yes
Si(1) C(24) 1.888(2) 1_555 1_555 yes
F(1) C(15) 1.367(2) 1_555 1_555 yes
F(2) C(21) 1.356(2) 1_555 1_555 yes
C(1) C(2) 1.395(3) 1_555 1_555 yes
C(1) C(9) 1.448(3) 1_555 1_555 yes
C(2) C(3) 1.407(3) 1_555 1_555 yes
C(3) C(4) 1.351(4) 1_555 1_555 yes
C(4) C(10) 1.408(3) 1_555 1_555 yes
C(5) C(6) 1.350(4) 1_555 1_555 yes
C(5) C(10) 1.423(3) 1_555 1_555 yes
C(6) C(7) 1.409(3) 1_555 1_555 yes
C(7) C(8) 1.382(3) 1_555 1_555 yes
C(8) C(9) 1.449(3) 1_555 1_555 yes
C(9) C(10) 1.430(3) 1_555 1_555 yes
C(12) C(13) 1.387(3) 1_555 1_555 yes
C(12) C(17) 1.392(3) 1_555 1_555 yes
C(13) C(14) 1.389(3) 1_555 1_555 yes
C(14) C(15) 1.367(3) 1_555 1_555 yes
C(15) C(16) 1.370(3) 1_555 1_555 yes
C(16) C(17) 1.380(3) 1_555 1_555 yes
C(18) C(19) 1.397(2) 1_555 1_555 yes
C(18) C(23) 1.401(3) 1_555 1_555 yes
C(19) C(20) 1.383(3) 1_555 1_555 yes
C(20) C(21) 1.373(3) 1_555 1_555 yes
C(21) C(22) 1.375(3) 1_555 1_555 yes
C(22) C(23) 1.383(3) 1_555 1_555 yes
C(24) C(25) 1.344(3) 1_555 1_555 yes
C(24) C(26) 1.500(2) 1_555 1_555 yes
C(25) C(32) 1.490(2) 1_555 1_555 yes
C(26) C(27) 1.392(3) 1_555 1_555 yes
C(26) C(31) 1.382(3) 1_555 1_555 yes
C(27) C(28) 1.393(3) 1_555 1_555 yes
C(28) C(29) 1.374(4) 1_555 1_555 yes
C(29) C(30) 1.380(4) 1_555 1_555 yes
C(30) C(31) 1.390(3) 1_555 1_555 yes
C(32) C(33) 1.396(3) 1_555 1_555 yes
C(32) C(37) 1.393(3) 1_555 1_555 yes
C(33) C(34) 1.391(3) 1_555 1_555 yes
C(34) C(35) 1.377(4) 1_555 1_555 yes
C(35) C(36) 1.376(4) 1_555 1_555 yes
C(36) C(37) 1.383(3) 1_555 1_555 yes
Si(1) C(11) 1.868(2) 1_555 1_555 yes
Si(1) C(12) 1.880(2) 1_555 1_555 yes
Si(1) C(1) 1.888(2) 1_555 1_555 yes
Si(1) C(2) 2.757(2) 1_555 1_555 yes
Si(1) C(9) 3.015(2) 1_555 1_555 yes
Si(1) P(1) 3.0593(7) 1_555 1_555 yes

loop_
_geom_contact_atom_site_label_1
_geom_contact_atom_site_label_2
_geom_contact_distance
_geom_contact_site_symmetry_1
_geom_contact_site_symmetry_2
Si(1) C(2) 2.757(2) 1_555 1_555
Si(1) C(9) 3.015(2) 1_555 1_555
Si(1) P(1) 3.0593(7) 1_555 1_555

loop_
_geom_torsion_atom_site_label_1
_geom_torsion_atom_site_label_2
_geom_torsion_atom_site_label_3
_geom_torsion_atom_site_label_4
_geom_torsion
_geom_torsion_site_symmetry_1
_geom_torsion_site_symmetry_2
_geom_torsion_site_symmetry_3
_geom_torsion_site_symmetry_4
_geom_torsion_publ_flag
P(1) C(8) C(7) C(6) 169.9(2) 1_555 1_555 1_555 1_555 yes
P(1) C(8) C(9) C(1) 8.4(2) 1_555 1_555 1_555 1_555 yes
P(1) C(8) C(9) C(10) -169.3(1) 1_555 1_555 1_555 1_555 yes
P(1) C(18) C(19) C(20) -175.0(1) 1_555 1_555 1_555 1_555 yes
P(1) C(18) C(23) C(22) 174.2(1) 1_555 1_555 1_555 1_555 yes
P(1) C(25) C(24) Si(1) -3.1(2) 1_555 1_555 1_555 1_555 yes
P(1) C(25) C(24) C(26) -177.4(1) 1_555 1_555 1_555 1_555 yes
P(1) C(25) C(32) C(33) 99.2(2) 1_555 1_555 1_555 1_555 yes
P(1) C(25) C(32) C(37) -77.8(2) 1_555 1_555 1_555 1_555 yes
Si(1) C(1) C(2) C(3) 175.9(2) 1_555 1_555 1_555 1_555 yes
Si(1) C(1) C(9) C(8) 8.4(3) 1_555 1_555 1_555 1_555 yes
Si(1) C(1) C(9) C(10) -174.0(1) 1_555 1_555 1_555 1_555 yes
Si(1) C(12) C(13) C(14) 177.4(2) 1_555 1_555 1_555 1_555 yes
Si(1) C(12) C(17) C(16) -177.7(2) 1_555 1_555 1_555 1_555 yes
Si(1) C(24) C(25) C(32) 175.9(1) 1_555 1_555 1_555 1_555 yes
Si(1) C(24) C(26) C(27) -78.9(2) 1_555 1_555 1_555 1_555 yes
Si(1) C(24) C(26) C(31) 98.3(2) 1_555 1_555 1_555 1_555 yes
F(1) C(15) C(14) C(13) -179.6(2) 1_555 1_555 1_555 1_555 yes
F(1) C(15) C(16) C(17) 179.3(2) 1_555 1_555 1_555 1_555 yes
F(2) C(21) C(20) C(19) -179.7(2) 1_555 1_555 1_555 1_555 yes
F(2) C(21) C(22) C(23) 179.6(2) 1_555 1_555 1_555 1_555 yes
C(1) Si(1) C(12) C(13) -18.2(2) 1_555 1_555 1_555 1_555 yes
C(1) Si(1) C(12) C(17) 161.2(2) 1_555 1_555 1_555 1_555 yes
C(1) Si(1) C(24) C(25) -61.7(2) 1_555 1_555 1_555 1_555 yes
C(1) Si(1) C(24) C(26) 112.8(1) 1_555 1_555 1_555 1_555 yes
C(1) C(2) C(3) C(4) -1.4(4) 1_555 1_555 1_555 1_555 yes
C(1) C(9) C(8) C(7) 178.0(2) 1_555 1_555 1_555 1_555 yes
C(1) C(9) C(10) C(4) -0.8(3) 1_555 1_555 1_555 1_555 yes
C(1) C(9) C(10) C(5) -179.0(2) 1_555 1_555 1_555 1_555 yes
C(2) C(1) Si(1) C(11) -16.8(2) 1_555 1_555 1_555 1_555 yes
C(2) C(1) Si(1) C(12) 101.8(2) 1_555 1_555 1_555 1_555 yes
C(2) C(1) Si(1) C(24) -134.0(2) 1_555 1_555 1_555 1_555 yes
C(2) C(1) C(9) C(8) -177.0(2) 1_555 1_555 1_555 1_555 yes
C(2) C(1) C(9) C(10) 0.6(3) 1_555 1_555 1_555 1_555 yes
C(2) C(3) C(4) C(10) 1.2(4) 1_555 1_555 1_555 1_555 yes
C(3) C(2) C(1) C(9) 0.5(3) 1_555 1_555 1_555 1_555 yes
C(3) C(4) C(10) C(5) 178.1(2) 1_555 1_555 1_555 1_555 yes
C(3) C(4) C(10) C(9) -0.1(3) 1_555 1_555 1_555 1_555 yes
C(4) C(10) C(5) C(6) -176.8(2) 1_555 1_555 1_555 1_555 yes
C(4) C(10) C(9) C(8) 177.0(2) 1_555 1_555 1_555 1_555 yes
C(5) C(6) C(7) C(8) 0.0(3) 1_555 1_555 1_555 1_555 yes
C(5) C(10) C(9) C(8) -1.2(2) 1_555 1_555 1_555 1_555 yes
C(6) C(5) C(10) C(9) 1.5(3) 1_555 1_555 1_555 1_555 yes
C(6) C(7) C(8) C(9) 0.3(3) 1_555 1_555 1_555 1_555 yes
C(7) C(6) C(5) C(10) -0.9(3) 1_555 1_555 1_555 1_555 yes
C(7) C(8) P(1) C(18) 5.0(2) 1_555 1_555 1_555 1_555 yes
C(7) C(8) P(1) C(25) 115.1(2) 1_555 1_555 1_555 1_555 yes
C(7) C(8) C(9) C(10) 0.3(2) 1_555 1_555 1_555 1_555 yes
C(8) P(1) C(18) C(19) -126.4(1) 1_555 1_555 1_555 1_555 yes
C(8) P(1) C(18) C(23) 58.6(2) 1_555 1_555 1_555 1_555 yes
C(8) P(1) C(25) C(24) 82.0(1) 1_555 1_555 1_555 1_555 yes
C(8) P(1) C(25) C(32) -97.0(1) 1_555 1_555 1_555 1_555 yes
C(9) C(1) Si(1) C(11) 157.9(2) 1_555 1_555 1_555 1_555 yes
C(9) C(1) Si(1) C(12) -83.4(2) 1_555 1_555 1_555 1_555 yes
C(9) C(1) Si(1) C(24) 40.8(2) 1_555 1_555 1_555 1_555 yes
C(9) C(8) P(1) C(18) 174.6(1) 1_555 1_555 1_555 1_555 yes
C(9) C(8) P(1) C(25) -75.3(1) 1_555 1_555 1_555 1_555 yes
C(11) Si(1) C(12) C(13) 102.9(2) 1_555 1_555 1_555 1_555 yes
C(11) Si(1) C(12) C(17) -77.7(2) 1_555 1_555 1_555 1_555 yes
C(11) Si(1) C(24) C(25) 179.1(1) 1_555 1_555 1_555 1_555 yes
C(11) Si(1) C(24) C(26) -6.5(2) 1_555 1_555 1_555 1_555 yes
C(12) Si(1) C(24) C(25) 62.3(2) 1_555 1_555 1_555 1_555 yes
C(12) Si(1) C(24) C(26) -123.3(1) 1_555 1_555 1_555 1_555 yes
C(12) C(13) C(14) C(15) 0.5(3) 1_555 1_555 1_555 1_555 yes
C(12) C(17) C(16) C(15) 0.1(3) 1_555 1_555 1_555 1_555 yes
C(13) C(12) Si(1) C(24) -139.7(2) 1_555 1_555 1_555 1_555 yes
C(13) C(12) C(17) C(16) 1.7(3) 1_555 1_555 1_555 1_555 yes
C(13) C(14) C(15) C(16) 1.5(3) 1_555 1_555 1_555 1_555 yes
C(14) C(13) C(12) C(17) -2.0(3) 1_555 1_555 1_555 1_555 yes
C(14) C(15) C(16) C(17) -1.8(3) 1_555 1_555 1_555 1_555 yes
C(17) C(12) Si(1) C(24) 39.7(2) 1_555 1_555 1_555 1_555 yes
C(18) P(1) C(25) C(24) -166.5(1) 1_555 1_555 1_555 1_555 yes
C(18) P(1) C(25) C(32) 14.4(2) 1_555 1_555 1_555 1_555 yes
C(18) C(19) C(20) C(21) 0.0(3) 1_555 1_555 1_555 1_555 yes
C(18) C(23) C(22) C(21) 0.2(3) 1_555 1_555 1_555 1_555 yes
C(19) C(18) P(1) C(25) 125.0(1) 1_555 1_555 1_555 1_555 yes
C(19) C(18) C(23) C(22) -0.6(2) 1_555 1_555 1_555 1_555 yes
C(19) C(20) C(21) C(22) -0.4(3) 1_555 1_555 1_555 1_555 yes
C(20) C(19) C(18) C(23) 0.5(3) 1_555 1_555 1_555 1_555 yes
C(20) C(21) C(22) C(23) 0.3(3) 1_555 1_555 1_555 1_555 yes
C(23) C(18) P(1) C(25) -50.0(2) 1_555 1_555 1_555 1_555 yes
C(24) C(25) C(32) C(33) -79.7(2) 1_555 1_555 1_555 1_555 yes
C(24) C(25) C(32) C(37) 103.2(2) 1_555 1_555 1_555 1_555 yes
C(24) C(26) C(27) C(28) 178.6(2) 1_555 1_555 1_555 1_555 yes
C(24) C(26) C(31) C(30) -178.2(2) 1_555 1_555 1_555 1_555 yes
C(25) C(24) C(26) C(27) 95.5(2) 1_555 1_555 1_555 1_555 yes
C(25) C(24) C(26) C(31) -87.3(2) 1_555 1_555 1_555 1_555 yes
C(25) C(32) C(33) C(34) -176.6(2) 1_555 1_555 1_555 1_555 yes
C(25) C(32) C(37) C(36) 177.3(2) 1_555 1_555 1_555 1_555 yes
C(26) C(24) C(25) C(32) 1.6(3) 1_555 1_555 1_555 1_555 yes
C(26) C(27) C(28) C(29) -0.5(4) 1_555 1_555 1_555 1_555 yes
C(26) C(31) C(30) C(29) -0.2(4) 1_555 1_555 1_555 1_555 yes
C(27) C(26) C(31) C(30) -0.9(3) 1_555 1_555 1_555 1_555 yes
C(27) C(28) C(29) C(30) -0.6(4) 1_555 1_555 1_555 1_555 yes
C(28) C(27) C(26) C(31) 1.3(3) 1_555 1_555 1_555 1_555 yes
C(28) C(29) C(30) C(31) 1.0(4) 1_555 1_555 1_555 1_555 yes
C(32) C(33) C(34) C(35) -0.5(3) 1_555 1_555 1_555 1_555 yes
C(32) C(37) C(36) C(35) -1.0(3) 1_555 1_555 1_555 1_555 yes
C(33) C(32) C(37) C(36) 0.2(3) 1_555 1_555 1_555 1_555 yes
C(33) C(34) C(35) C(36) -0.2(4) 1_555 1_555 1_555 1_555 yes
C(34) C(33) C(32) C(37) 0.5(3) 1_555 1_555 1_555 1_555 yes
C(34) C(35) C(36) C(37) 1.0(4) 1_555 1_555 1_555 1_555 yes
